data_2106321
loop_
_publ_author_name
'Golic, L.'
'Kojic-Prodic, B.'
'Kaucic, V.'

_publ_section_title
;
 Hydrazinium difluoride hexafluorotitanate(IV)
;
_journal_name_full 'Acta Crystallographica B (24,1968-38,1982)'
_journal_page_first 659
_journal_page_last 661
_journal_volume 36
_journal_year 1980
_chemical_formula_sum 'F8 H12 N4 Ti'
_chemical_name_systematic '(N2 H6)2 F2 (Ti F6)'
_space_group_IT_number 56
_symmetry_space_group_name_Hall '-P 2ab 2ac'
_symmetry_space_group_name_H-M 'P c c n'
_cell_angle_alpha 90
_cell_angle_beta 90
_cell_angle_gamma 90
_cell_formula_units_Z 4
_cell_length_a 5.481
_cell_length_b 13.588
_cell_length_c 10.937
_cell_volume 814.542
_citation_journal_id_ASTM ACBCAR
_cod_data_source_file Golic_ACBCAR_1980_892.cif
_cod_data_source_block H12F8N4Ti1
_cod_original_cell_volume 814.5422
_cod_original_formula_sum 'H12 F8 N4 Ti1'
_cod_database_code 2106321

loop_
_symmetry_equiv_pos_as_xyz
x,y,z
-x+1/2,-y+1/2,z
x+1/2,-y,-z+1/2
-x,y+1/2,-z+1/2
-x,-y,-z
x-1/2,y-1/2,-z
-x-1/2,y,z-1/2
x,-y-1/2,z-1/2

loop_
_atom_site_label
_atom_site_type_symbol
_atom_site_fract_x
_atom_site_fract_y
_atom_site_fract_z
_atom_site_occupancy
_atom_site_U_iso_or_equiv
F1 F-1 0.1647 0.1182 0.1259 1 0.0
N1 N-2 0.8337 0.0947 0.3262 1 0.0
H5 H+1 0.7296 0.0609 0.4981 1 0.0
F2 F-1 0.4836 0.2262 0.0048 1 0.0
H1 H+1 0.8744 0.1689 0.3042 1 0.0
H2 H+1 0.9968 0.0572 0.3497 1 0.0
H3 H+1 0.7749 0.0571 0.2464 1 0.0
H4 H+1 0.5952 0.1692 0.4385 1 0.0
N2 N-2 0.6517 0.0956 0.4212 1 0.0
F3 F-1 0.4847 0.2267 0.2458 1 0.0
H6 H+1 0.4919 0.0591 0.3916 1 0.0
Ti1 Ti+4 0.25 0.25 0.1255 1 0.0
F4 F-1 0.227 0.001 0.3785 1 0.0
